data_7721044
loop_
_publ_author_name
'Zuo, Jing'
'Zhang, Jun'
'Li, Hongxiu'
'Hu, Chaojie'
'Zhao, Mei-Xin'

_publ_section_title
;
 Nickel Complexes Supported by a New Class of Fused Imidazonaphthyridine
 Tridentate N,N,N-Ligands for Ethylene Oligomerization and Isolation of a
 Key Ni-Al Intermediate
;
_journal_name_full 'Dalton Transactions'
_journal_paper_doi 10.1039/D6DT00825A
_journal_year 2026
_chemical_formula_moiety 'C33 H37 Cl2 N5 Ni O, 0.4[H2O]'
_chemical_formula_sum 'C33 H37 Cl2 N5 Ni O'
_chemical_formula_weight 649.28
_space_group_crystal_system monoclinic
_space_group_IT_number 14
_space_group_name_Hall '-P 2ybc'
_space_group_name_H-M_alt 'P 1 21/c 1'
_atom_sites_solution_hydrogens geom
_atom_sites_solution_primary direct
_audit_creation_date 2026-01-29
_audit_creation_method
;
Olex2 1.3
(compiled 2020.11.12 svn.r5f609507 for OlexSys, GUI svn.r6408)
;
_audit_update_record
;
2026-03-31 deposited with the CCDC.	2026-05-19 downloaded from the CCDC.
;
_cell_angle_alpha 90
_cell_angle_beta 100.2736(9)
_cell_angle_gamma 90
_cell_formula_units_Z 4
_cell_length_a 12.9309(2)
_cell_length_b 13.2937(2)
_cell_length_c 19.3267(4)
_cell_measurement_reflns_used 46531
_cell_measurement_temperature 200.0
_cell_measurement_theta_max 74.456
_cell_measurement_theta_min 2.326
_cell_volume 3268.99(10)
_computing_molecular_graphics 'Olex2 1.3 (Dolomanov et al., 2009)'
_computing_publication_material 'Olex2 1.3 (Dolomanov et al., 2009)'
_computing_structure_refinement 'SHELXL 2018/3 (Sheldrick, 2015)'
_computing_structure_solution 'SHELXS  (Sheldrick, 2008)'
_diffrn_ambient_temperature 200.0
_diffrn_measured_fraction_theta_full 1.000
_diffrn_measured_fraction_theta_max 0.991
_diffrn_measurement_device_type 'Bruker APEX-II CCD'
_diffrn_measurement_method '\w scans'
_diffrn_radiation_type CuK\a
_diffrn_radiation_wavelength 1.54178
_diffrn_reflns_av_R_equivalents 0.0373
_diffrn_reflns_av_unetI/netI 0.0254
_diffrn_reflns_Laue_measured_fraction_full 1.000
_diffrn_reflns_Laue_measured_fraction_max 0.991
_diffrn_reflns_limit_h_max 15
_diffrn_reflns_limit_h_min -15
_diffrn_reflns_limit_k_max 16
_diffrn_reflns_limit_k_min -15
_diffrn_reflns_limit_l_max 23
_diffrn_reflns_limit_l_min -24
_diffrn_reflns_number 41821
_diffrn_reflns_point_group_measured_fraction_full 1.000
_diffrn_reflns_point_group_measured_fraction_max 0.991
_diffrn_reflns_theta_full 67.679
_diffrn_reflns_theta_max 74.703
_diffrn_reflns_theta_min 3.474
_diffrn_standards_number 0
_exptl_absorpt_coefficient_mu 2.619
_exptl_absorpt_correction_T_max 0.7538
_exptl_absorpt_correction_T_min 0.6581
_exptl_absorpt_correction_type multi-scan
_exptl_absorpt_process_details
;
SADABS-2016/2 (Bruker,2016/2) was used for absorption correction.
wR2(int) was 0.1053 before and 0.0530 after correction.
The Ratio of minimum to maximum transmission is 0.8730.
The \l/2 correction factor is Not present.
;
_exptl_crystal_colour yellow
_exptl_crystal_density_diffrn 1.319
_exptl_crystal_description block
_exptl_crystal_F_000 1360
_exptl_crystal_size_max 0.1
_exptl_crystal_size_mid 0.1
_exptl_crystal_size_min 0.1
_refine_diff_density_max 0.527
_refine_diff_density_min -0.518
_refine_diff_density_rms 0.070
_refine_ls_extinction_method none
_refine_ls_goodness_of_fit_ref 1.082
_refine_ls_hydrogen_treatment constr
_refine_ls_matrix_type full
_refine_ls_number_parameters 386
_refine_ls_number_reflns 6654
_refine_ls_number_restraints 0
_refine_ls_restrained_S_all 1.082
_refine_ls_R_factor_all 0.0453
_refine_ls_R_factor_gt 0.0420
_refine_ls_shift/su_max 0.000
_refine_ls_shift/su_mean 0.000
_refine_ls_structure_factor_coef Fsqd
_refine_ls_weighting_details 'w=1/[\s^2^(Fo^2^)+(0.0588P)^2^+2.6461P] where P=(Fo^2^+2Fc^2^)/3'
_refine_ls_weighting_scheme calc
_refine_ls_wR_factor_gt 0.1209
_refine_ls_wR_factor_ref 0.1233
_reflns_Friedel_coverage 0.000
_reflns_number_gt 6081
_reflns_number_total 6654
_reflns_threshold_expression 'I > 2\s(I)'
_cod_data_source_file d6dt00825a2.cif
_cod_data_source_block a_CCDC1
_cod_database_code 7721044
_shelx_shelxl_version_number 2018/3
_shelx_space_group_comment
;
The symmetry employed for this shelxl refinement is uniquely defined
by the following loop, which should always be used as a source of
symmetry information in preference to the above space-group names.
They are only intended as comments.
;
_olex2_refinement_description
;
1. Others
 Fixed Uiso: H5(0.045) H11(0.045) H4(0.044) H10(0.048) H18(0.055) H1A(0.077)
 H1B(0.077) H1C(0.077) H9(0.046) H21(0.076) H22(0.082) H14(0.06) H23(0.075)
 H25(0.065) H17(0.068) H28(0.065) H30A(0.113) H30B(0.113) H30C(0.113)
 H16(0.076) H15(0.077) H26A(0.116) H26B(0.116) H26C(0.116) H29A(0.125)
 H29B(0.125) H29C(0.125) H27A(0.118) H27B(0.118) H27C(0.118) H31(0.048)
 H32A(0.142) H32B(0.142) H32C(0.142) H33A(0.167) H33B(0.167) H33C(0.167)
 Fixed X: H5(0.677638) H11(0.555644) H4(0.762918) H10(0.554581) H18(0.670854)
 H1A(0.799972) H1B(0.903292) H1C(0.901658) H9(0.599109) H21(1.122848)
 H22(1.037446) H14(0.567779) H23(0.861476) H25(0.690799) H17(0.645929)
 H28(0.99558) H30A(1.086165) H30B(1.159987) H30C(1.179326) H16(0.579613)
 H15(0.542548) H26A(0.680899) H26B(0.586341) H26C(0.683969) H29A(1.164282)
 H29B(1.141499) H29C(1.059964) H27A(0.726909) H27B(0.6189) H27C(0.724362)
 H31(0.851855) H32A(0.927349) H32B(1.052786) H32C(0.992365) H33A(1.053576)
 H33B(1.072808) H33C(1.132851)
 Fixed Y: H5(0.155737) H11(-0.189327) H4(0.296582) H10(-0.143411)
 H18(0.039038) H1A(0.454001) H1B(0.390674) H1C(0.46209) H9(-0.024039)
 H21(0.450282) H22(0.595035) H14(-0.240919) H23(0.617156) H25(0.443377)
 H17(0.00335) H28(0.238119) H30A(0.329447) H30B(0.240439) H30C(0.353302) H16(-
 0.151673) H15(-0.273869) H26A(0.446261) H26B(0.507511) H26C(0.566575)
 H29A(0.281203) H29B(0.173324) H29C(0.220825) H27A(0.655953) H27B(0.606842)
 H27C(0.590125) H31(-0.001938) H32A(-0.150427) H32B(-0.141788) H32C(-0.196557)
 H33A(0.049318) H33B(-0.066614) H33C(-0.016435)
 Fixed Z: H5(-0.202875) H11(0.030394) H4(-0.147693) H10(-0.113925)
 H18(0.208244) H1A(-0.069735) H1B(-0.075641) H1C(-0.009185) H9(-0.187803)
 H21(0.192503) H22(0.217237) H14(0.147618) H23(0.176366) H25(0.068942)
 H17(0.322554) H28(0.094067) H30A(0.020426) H30B(0.056553) H30C(0.084701)
 H16(0.349155) H15(0.262182) H26A(0.191075) H26B(0.14506) H26C(0.189498)
 H29A(0.206908) H29B(0.170643) H29C(0.214837) H27A(0.079759) H27B(0.041195)
 H27C(0.010148) H31(0.154583) H32A(0.184665) H32B(0.198338) H32C(0.129039)
 H33A(0.068698) H33B(0.052626) H33C(0.123844)
;
_smtbx_masks_special_details
;
A solvent mask was calculated and 16 electrons were 
found in a volume of 110\%A^3^ in 1 void per unit cell. 
This is consistent with the presence of 
0.4[H2O] per Asymmetric Unit 
which account for 16 electrons 
per unit cell.
;
_smtbx_masks_void_probe_radius 1.2
_smtbx_masks_void_truncation_radius 1.2
_olex2_submission_special_instructions 'No special instructions were received'

loop_
_space_group_symop_operation_xyz
'x, y, z'
'-x, y+1/2, -z+1/2'
'-x, -y, -z'
'x, -y-1/2, z-1/2'

loop_
_atom_site_label
_atom_site_type_symbol
_atom_site_fract_x
_atom_site_fract_y
_atom_site_fract_z
_atom_site_U_iso_or_equiv
_atom_site_adp_type
_atom_site_occupancy
_atom_site_site_symmetry_order
_atom_site_calc_flag
_atom_site_refinement_flags_posn
_atom_site_refinement_flags_adp
_atom_site_refinement_flags_occupancy
_atom_site_disorder_assembly
_atom_site_disorder_group
Ni1 Ni 0.75772(3) 0.19286(3) 0.09717(2) 0.02767(11) Uani 1 1 d . . . . .
Cl1 Cl 0.80026(5) 0.20987(4) 0.21637(3) 0.04084(15) Uani 1 1 d . . . . .
Cl2 Cl 0.59026(5) 0.26843(4) 0.08350(3) 0.04447(15) Uani 1 1 d . . . . .
N4 N 0.60815(14) -0.06727(14) -0.02261(9) 0.0329(4) Uani 1 1 d . . . . .
N2 N 0.73279(13) 0.17507(13) -0.00790(9) 0.0281(3) Uani 1 1 d . . . . .
N1 N 0.83257(14) 0.32176(13) 0.06200(9) 0.0319(4) Uani 1 1 d . . . . .
C12 C 0.68458(15) 0.09396(15) -0.03899(10) 0.0282(4) Uani 1 1 d . . . . .
N3 N 0.66689(13) 0.02026(13) 0.07560(9) 0.0298(4) Uani 1 1 d . . . . .
C11 C 0.65521(15) 0.01891(16) 0.00627(10) 0.0290(4) Uani 1 1 d . . . . .
C6 C 0.66258(16) 0.08058(17) -0.11240(11) 0.0326(4) Uani 1 1 d . . . . .
C3 C 0.76265(17) 0.24839(16) -0.04691(11) 0.0311(4) Uani 1 1 d . . . . .
C2 C 0.81980(18) 0.33119(16) -0.00490(11) 0.0339(4) Uani 1 1 d . . . . .
C10 C 0.62516(16) -0.07020(17) 0.09274(11) 0.0334(4) Uani 1 1 d . . . . .
C5 C 0.69219(18) 0.15974(19) -0.15300(11) 0.0378(5) Uani 1 1 d . . . . .
H5 H 0.677638 0.155737 -0.202875 0.045 Uiso 1 1 calc R U . . .
C9 C 0.58818(18) -0.12503(18) 0.03291(12) 0.0374(5) Uani 1 1 d . . . . .
H11 H 0.555644 -0.189327 0.030394 0.045 Uiso 1 1 calc R U . . .
C25 C 0.61946(17) -0.09587(18) 0.16603(12) 0.0376(5) Uani 1 1 d . . . . .
C4 C 0.74233(18) 0.24314(18) -0.12047(11) 0.0365(5) Uani 1 1 d . . . . .
H4 H 0.762918 0.296582 -0.147693 0.044 Uiso 1 1 calc R U . . .
C8 C 0.58728(18) -0.08286(19) -0.09525(12) 0.0396(5) Uani 1 1 d . . . . .
H10 H 0.554581 -0.143411 -0.113925 0.048 Uiso 1 1 calc R U . . .
C13 C 0.8893(2) 0.39808(17) 0.10631(12) 0.0401(5) Uani 1 1 d . . . . .
C30 C 0.6439(2) -0.0246(2) 0.21863(13) 0.0459(6) Uani 1 1 d . . . . .
H18 H 0.670854 0.039038 0.208244 0.055 Uiso 1 1 calc R U . . .
C1 C 0.8596(2) 0.4169(2) -0.04318(13) 0.0514(7) Uani 1 1 d . . . . .
H1A H 0.799972 0.454001 -0.069735 0.077 Uiso 1 1 calc R U . . .
H1B H 0.903292 0.390674 -0.075641 0.077 Uiso 1 1 calc R U . . .
H1C H 0.901658 0.462090 -0.009185 0.077 Uiso 1 1 calc R U . . .
C7 C 0.61341(18) -0.01238(19) -0.13852(12) 0.0386(5) Uani 1 1 d . . . . .
H9 H 0.599109 -0.024039 -0.187803 0.046 Uiso 1 1 calc R U . . .
C15 C 1.0500(3) 0.4581(3) 0.17435(15) 0.0631(8) Uani 1 1 d . . . . .
H21 H 1.122848 0.450282 0.192503 0.076 Uiso 1 1 calc R U . . .
C16 C 0.9991(3) 0.5440(2) 0.18926(16) 0.0680(9) Uani 1 1 d . . . . .
H22 H 1.037446 0.595035 0.217237 0.082 Uiso 1 1 calc R U . . .
C26 C 0.5827(2) -0.1904(2) 0.18278(15) 0.0503(6) Uani 1 1 d . . . . .
H14 H 0.567779 -0.240919 0.147618 0.060 Uiso 1 1 calc R U . . .
C17 C 0.8947(3) 0.5573(2) 0.16467(16) 0.0624(8) Uani 1 1 d . . . . .
H23 H 0.861476 0.617156 0.176366 0.075 Uiso 1 1 calc R U . . .
C14 C 0.9952(2) 0.3813(2) 0.13221(13) 0.0482(6) Uani 1 1 d . . . . .
C22 C 0.7191(3) 0.5023(2) 0.09855(16) 0.0539(7) Uani 1 1 d . . . . .
H25 H 0.690799 0.443377 0.068942 0.065 Uiso 1 1 calc R U . . .
C29 C 0.6292(2) -0.0460(3) 0.28678(14) 0.0569(7) Uani 1 1 d . . . . .
H17 H 0.645929 0.003350 0.322554 0.068 Uiso 1 1 calc R U . . .
C19 C 1.0507(2) 0.2863(2) 0.11678(16) 0.0539(7) Uani 1 1 d . . . . .
H28 H 0.995580 0.238119 0.094067 0.065 Uiso 1 1 calc R U . . .
C18 C 0.8352(2) 0.48525(19) 0.12270(13) 0.0496(6) Uani 1 1 d . . . . .
C21 C 1.1258(3) 0.3040(3) 0.0649(2) 0.0752(10) Uani 1 1 d . . . . .
H30A H 1.086165 0.329447 0.020426 0.113 Uiso 1 1 calc R U . . .
H30B H 1.159987 0.240439 0.056553 0.113 Uiso 1 1 calc R U . . .
H30C H 1.179326 0.353302 0.084701 0.113 Uiso 1 1 calc R U . . .
C28 C 0.5907(2) -0.1380(3) 0.30278(15) 0.0629(8) Uani 1 1 d . . . . .
H16 H 0.579613 -0.151673 0.349155 0.076 Uiso 1 1 calc R U . . .
C27 C 0.5682(3) -0.2100(3) 0.25106(17) 0.0643(9) Uani 1 1 d . . . . .
H15 H 0.542548 -0.273869 0.262182 0.077 Uiso 1 1 calc R U . . .
C23 C 0.6625(3) 0.5060(3) 0.1617(2) 0.0777(11) Uani 1 1 d . . . . .
H26A H 0.680899 0.446261 0.191075 0.116 Uiso 1 1 calc R U . . .
H26B H 0.586341 0.507511 0.145060 0.116 Uiso 1 1 calc R U . . .
H26C H 0.683969 0.566575 0.189498 0.116 Uiso 1 1 calc R U . . .
C20 C 1.1094(3) 0.2359(3) 0.1832(2) 0.0831(11) Uani 1 1 d . . . . .
H29A H 1.164282 0.281203 0.206908 0.125 Uiso 1 1 calc R U . . .
H29B H 1.141499 0.173324 0.170643 0.125 Uiso 1 1 calc R U . . .
H29C H 1.059964 0.220825 0.214837 0.125 Uiso 1 1 calc R U . . .
C24 C 0.6952(3) 0.5974(3) 0.0533(2) 0.0784(10) Uani 1 1 d . . . . .
H27A H 0.726909 0.655953 0.079759 0.118 Uiso 1 1 calc R U . . .
H27B H 0.618900 0.606842 0.041195 0.118 Uiso 1 1 calc R U . . .
H27C H 0.724362 0.590125 0.010148 0.118 Uiso 1 1 calc R U . . .
O1 O 0.88940(12) 0.09727(12) 0.09492(8) 0.0366(3) Uani 1 1 d . . . . .
C31 C 0.90230(19) 0.01660(19) 0.12669(12) 0.0401(5) Uani 1 1 d . . . . .
H31 H 0.851855 -0.001938 0.154583 0.048 Uiso 1 1 calc R U . . .
N5 N 0.9810(2) -0.04591(19) 0.12483(12) 0.0573(6) Uani 1 1 d . . . . .
C32 C 0.9890(4) -0.1415(3) 0.1623(2) 0.0946(14) Uani 1 1 d . . . . .
H32A H 0.927349 -0.150427 0.184665 0.142 Uiso 1 1 calc R U . . .
H32B H 1.052786 -0.141788 0.198338 0.142 Uiso 1 1 calc R U . . .
H32C H 0.992365 -0.196557 0.129039 0.142 Uiso 1 1 calc R U . . .
C33 C 1.0671(4) -0.0176(4) 0.0896(3) 0.1112(18) Uani 1 1 d . . . . .
H33A H 1.053576 0.049318 0.068698 0.167 Uiso 1 1 calc R U . . .
H33B H 1.072808 -0.066614 0.052626 0.167 Uiso 1 1 calc R U . . .
H33C H 1.132851 -0.016435 0.123844 0.167 Uiso 1 1 calc R U . . .

loop_
_atom_site_aniso_label
_atom_site_aniso_U_11
_atom_site_aniso_U_22
_atom_site_aniso_U_33
_atom_site_aniso_U_23
_atom_site_aniso_U_13
_atom_site_aniso_U_12
Ni1 0.0330(2) 0.0296(2) 0.02267(18) -0.00013(13) 0.01096(14) 0.00010(14)
Cl1 0.0554(3) 0.0446(3) 0.0236(2) -0.0028(2) 0.0101(2) -0.0003(2)
Cl2 0.0390(3) 0.0374(3) 0.0605(4) -0.0046(2) 0.0184(3) 0.0014(2)
N4 0.0325(9) 0.0338(9) 0.0336(9) -0.0036(7) 0.0098(7) -0.0017(7)
N2 0.0308(8) 0.0297(8) 0.0255(8) 0.0000(6) 0.0098(6) 0.0020(7)
N1 0.0395(10) 0.0292(9) 0.0298(9) 0.0004(7) 0.0135(7) -0.0036(7)
C12 0.0277(9) 0.0331(10) 0.0254(9) -0.0017(8) 0.0088(7) 0.0042(8)
N3 0.0295(8) 0.0336(9) 0.0275(8) 0.0020(7) 0.0088(7) 0.0018(7)
C11 0.0285(10) 0.0313(10) 0.0284(9) -0.0037(8) 0.0084(8) 0.0007(8)
C6 0.0303(10) 0.0425(12) 0.0265(10) -0.0054(8) 0.0090(8) 0.0034(9)
C3 0.0356(11) 0.0324(10) 0.0274(10) 0.0025(8) 0.0112(8) 0.0027(8)
C2 0.0408(11) 0.0322(11) 0.0316(10) 0.0031(8) 0.0146(9) -0.0028(9)
C10 0.0289(10) 0.0354(11) 0.0372(11) 0.0044(9) 0.0093(8) 0.0023(8)
C5 0.0419(12) 0.0496(13) 0.0237(10) 0.0013(9) 0.0107(8) 0.0043(10)
C9 0.0367(11) 0.0339(11) 0.0431(12) 0.0006(9) 0.0111(9) -0.0030(9)
C25 0.0309(10) 0.0454(13) 0.0374(11) 0.0115(10) 0.0082(9) 0.0023(9)
C4 0.0434(12) 0.0411(12) 0.0275(10) 0.0051(9) 0.0133(9) 0.0026(10)
C8 0.0408(12) 0.0440(13) 0.0351(11) -0.0131(10) 0.0092(9) -0.0051(10)
C13 0.0546(14) 0.0355(12) 0.0323(11) 0.0005(9) 0.0137(10) -0.0165(10)
C30 0.0421(13) 0.0607(16) 0.0358(12) 0.0077(11) 0.0094(10) -0.0106(11)
C1 0.0740(18) 0.0452(14) 0.0377(12) 0.0089(11) 0.0168(12) -0.0180(13)
C7 0.0384(11) 0.0498(13) 0.0291(10) -0.0103(9) 0.0100(9) -0.0026(10)
C15 0.0682(19) 0.070(2) 0.0472(15) 0.0118(14) 0.0007(13) -0.0308(16)
C16 0.104(3) 0.0525(17) 0.0472(16) -0.0072(13) 0.0136(16) -0.0315(18)
C26 0.0507(15) 0.0485(15) 0.0530(15) 0.0161(12) 0.0129(12) 0.0005(12)
C17 0.093(2) 0.0465(15) 0.0512(16) -0.0106(13) 0.0211(16) -0.0206(16)
C14 0.0590(15) 0.0478(14) 0.0377(12) 0.0091(10) 0.0083(11) -0.0182(12)
C22 0.0731(18) 0.0353(13) 0.0618(17) -0.0050(11) 0.0353(14) -0.0025(12)
C29 0.0524(15) 0.085(2) 0.0337(12) 0.0071(13) 0.0095(11) -0.0126(15)
C19 0.0394(13) 0.0621(17) 0.0578(16) 0.0186(13) 0.0025(12) -0.0140(12)
C18 0.0816(19) 0.0334(12) 0.0380(12) -0.0035(10) 0.0223(12) -0.0160(12)
C21 0.080(2) 0.074(2) 0.076(2) 0.0113(18) 0.0272(19) -0.0058(18)
C28 0.0540(16) 0.094(2) 0.0427(14) 0.0281(16) 0.0126(12) -0.0074(16)
C27 0.0606(18) 0.069(2) 0.0637(19) 0.0348(16) 0.0129(15) -0.0066(15)
C23 0.102(3) 0.062(2) 0.085(2) -0.0121(17) 0.060(2) -0.0130(19)
C20 0.075(2) 0.096(3) 0.076(2) 0.034(2) 0.0032(19) 0.010(2)
C24 0.082(2) 0.0580(19) 0.104(3) 0.0234(19) 0.041(2) 0.0125(17)
O1 0.0334(8) 0.0386(8) 0.0400(8) 0.0018(7) 0.0122(6) 0.0055(6)
C31 0.0403(12) 0.0442(13) 0.0364(11) -0.0013(10) 0.0082(9) 0.0084(10)
N5 0.0623(14) 0.0606(14) 0.0503(13) 0.0038(11) 0.0137(11) 0.0315(12)
C32 0.130(4) 0.074(2) 0.083(3) 0.023(2) 0.030(2) 0.058(3)
C33 0.087(3) 0.120(4) 0.142(4) 0.023(3) 0.064(3) 0.056(3)

loop_
_atom_type_symbol
_atom_type_description
_atom_type_scat_dispersion_real
_atom_type_scat_dispersion_imag
_atom_type_scat_source
C C 0.0181 0.0091 'International Tables Vol C Tables 4.2.6.8 and 6.1.1.4'
H H 0.0000 0.0000 'International Tables Vol C Tables 4.2.6.8 and 6.1.1.4'
Cl Cl 0.3639 0.7018 'International Tables Vol C Tables 4.2.6.8 and 6.1.1.4'
N N 0.0311 0.0180 'International Tables Vol C Tables 4.2.6.8 and 6.1.1.4'
Ni Ni -3.0029 0.5091 'International Tables Vol C Tables 4.2.6.8 and 6.1.1.4'
O O 0.0492 0.0322 'International Tables Vol C Tables 4.2.6.8 and 6.1.1.4'

loop_
_geom_angle_atom_site_label_1
_geom_angle_atom_site_label_2
_geom_angle_atom_site_label_3
_geom_angle
_geom_angle_site_symmetry_1
_geom_angle_site_symmetry_3
_geom_angle_publ_flag
Cl1 Ni1 Cl2 97.01(2) . . ?
N2 Ni1 Cl1 175.25(5) . . ?
N2 Ni1 Cl2 87.62(5) . . ?
N2 Ni1 N1 76.91(7) . . ?
N2 Ni1 O1 83.92(6) . . ?
N1 Ni1 Cl1 101.55(5) . . ?
N1 Ni1 Cl2 94.69(5) . . ?
O1 Ni1 Cl1 91.72(5) . . ?
O1 Ni1 Cl2 166.52(5) . . ?
O1 Ni1 N1 93.60(7) . . ?
C11 N4 C9 106.25(17) . . ?
C11 N4 C8 121.74(19) . . ?
C9 N4 C8 132.0(2) . . ?
C12 N2 Ni1 121.84(13) . . ?
C3 N2 Ni1 118.36(14) . . ?
C3 N2 C12 119.76(17) . . ?
C2 N1 Ni1 114.55(15) . . ?
C2 N1 C13 119.44(18) . . ?
C13 N1 Ni1 125.93(13) . . ?
N2 C12 C11 116.40(17) . . ?
N2 C12 C6 123.40(19) . . ?
C6 C12 C11 120.20(19) . . ?
C11 N3 C10 104.62(17) . . ?
N4 C11 C12 118.98(18) . . ?
N3 C11 N4 112.76(18) . . ?
N3 C11 C12 128.26(19) . . ?
C12 C6 C7 117.3(2) . . ?
C5 C6 C12 116.2(2) . . ?
C5 C6 C7 126.44(19) . . ?
N2 C3 C2 113.56(17) . . ?
N2 C3 C4 121.2(2) . . ?
C4 C3 C2 125.26(19) . . ?
N1 C2 C3 116.23(18) . . ?
N1 C2 C1 125.4(2) . . ?
C3 C2 C1 118.37(19) . . ?
N3 C10 C25 121.4(2) . . ?
C9 C10 N3 110.54(19) . . ?
C9 C10 C25 128.0(2) . . ?
C6 C5 H5 120.0 . . ?
C4 C5 C6 120.01(19) . . ?
C4 C5 H5 120.0 . . ?
N4 C9 H11 127.1 . . ?
C10 C9 N4 105.83(19) . . ?
C10 C9 H11 127.1 . . ?
C30 C25 C10 120.3(2) . . ?
C30 C25 C26 119.1(2) . . ?
C26 C25 C10 120.5(2) . . ?
C3 C4 H4 120.3 . . ?
C5 C4 C3 119.4(2) . . ?
C5 C4 H4 120.3 . . ?
N4 C8 H10 120.0 . . ?
C7 C8 N4 119.9(2) . . ?
C7 C8 H10 120.0 . . ?
C14 C13 N1 117.7(2) . . ?
C14 C13 C18 123.0(2) . . ?
C18 C13 N1 119.2(2) . . ?
C25 C30 H18 119.9 . . ?
C25 C30 C29 120.2(3) . . ?
C29 C30 H18 119.9 . . ?
C2 C1 H1A 109.5 . . ?
C2 C1 H1B 109.5 . . ?
C2 C1 H1C 109.5 . . ?
H1A C1 H1B 109.5 . . ?
H1A C1 H1C 109.5 . . ?
H1B C1 H1C 109.5 . . ?
C6 C7 H9 119.1 . . ?
C8 C7 C6 121.8(2) . . ?
C8 C7 H9 119.1 . . ?
C16 C15 H21 119.6 . . ?
C16 C15 C14 120.7(3) . . ?
C14 C15 H21 119.6 . . ?
C15 C16 H22 119.4 . . ?
C17 C16 C15 121.2(3) . . ?
C17 C16 H22 119.4 . . ?
C25 C26 H14 120.1 . . ?
C27 C26 C25 119.7(3) . . ?
C27 C26 H14 120.1 . . ?
C16 C17 H23 119.2 . . ?
C16 C17 C18 121.6(3) . . ?
C18 C17 H23 119.2 . . ?
C13 C14 C15 116.8(3) . . ?
C13 C14 C19 122.4(2) . . ?
C15 C14 C19 120.7(3) . . ?
C18 C22 H25 107.6 . . ?
C18 C22 C23 110.4(3) . . ?
C18 C22 C24 112.9(3) . . ?
C23 C22 H25 107.6 . . ?
C23 C22 C24 110.5(3) . . ?
C24 C22 H25 107.6 . . ?
C30 C29 H17 119.7 . . ?
C28 C29 C30 120.7(3) . . ?
C28 C29 H17 119.7 . . ?
C14 C19 H28 107.2 . . ?
C14 C19 C21 112.4(2) . . ?
C14 C19 C20 112.6(3) . . ?
C21 C19 H28 107.2 . . ?
C20 C19 H28 107.2 . . ?
C20 C19 C21 109.9(3) . . ?
C13 C18 C22 123.9(2) . . ?
C17 C18 C13 116.7(3) . . ?
C17 C18 C22 119.5(3) . . ?
C19 C21 H30A 109.5 . . ?
C19 C21 H30B 109.5 . . ?
C19 C21 H30C 109.5 . . ?
H30A C21 H30B 109.5 . . ?
H30A C21 H30C 109.5 . . ?
H30B C21 H30C 109.5 . . ?
C29 C28 H16 120.3 . . ?
C29 C28 C27 119.5(3) . . ?
C27 C28 H16 120.3 . . ?
C26 C27 H15 119.6 . . ?
C28 C27 C26 120.8(3) . . ?
C28 C27 H15 119.6 . . ?
C22 C23 H26A 109.5 . . ?
C22 C23 H26B 109.5 . . ?
C22 C23 H26C 109.5 . . ?
H26A C23 H26B 109.5 . . ?
H26A C23 H26C 109.5 . . ?
H26B C23 H26C 109.5 . . ?
C19 C20 H29A 109.5 . . ?
C19 C20 H29B 109.5 . . ?
C19 C20 H29C 109.5 . . ?
H29A C20 H29B 109.5 . . ?
H29A C20 H29C 109.5 . . ?
H29B C20 H29C 109.5 . . ?
C22 C24 H27A 109.5 . . ?
C22 C24 H27B 109.5 . . ?
C22 C24 H27C 109.5 . . ?
H27A C24 H27B 109.5 . . ?
H27A C24 H27C 109.5 . . ?
H27B C24 H27C 109.5 . . ?
C31 O1 Ni1 123.13(15) . . ?
O1 C31 H31 117.6 . . ?
O1 C31 N5 124.8(2) . . ?
N5 C31 H31 117.6 . . ?
C31 N5 C32 121.5(3) . . ?
C31 N5 C33 120.5(3) . . ?
C33 N5 C32 117.7(3) . . ?
N5 C32 H32A 109.5 . . ?
N5 C32 H32B 109.5 . . ?
N5 C32 H32C 109.5 . . ?
H32A C32 H32B 109.5 . . ?
H32A C32 H32C 109.5 . . ?
H32B C32 H32C 109.5 . . ?
N5 C33 H33A 109.5 . . ?
N5 C33 H33B 109.5 . . ?
N5 C33 H33C 109.5 . . ?
H33A C33 H33B 109.5 . . ?
H33A C33 H33C 109.5 . . ?
H33B C33 H33C 109.5 . . ?

loop_
_geom_bond_atom_site_label_1
_geom_bond_atom_site_label_2
_geom_bond_distance
_geom_bond_site_symmetry_2
_geom_bond_publ_flag
Ni1 Cl1 2.2824(6) . ?
Ni1 Cl2 2.3588(7) . ?
Ni1 N2 2.0124(17) . ?
Ni1 N1 2.1377(17) . ?
Ni1 O1 2.1313(15) . ?
N4 C11 1.369(3) . ?
N4 C9 1.381(3) . ?
N4 C8 1.397(3) . ?
N2 C12 1.334(3) . ?
N2 C3 1.331(3) . ?
N1 C2 1.280(3) . ?
N1 C13 1.441(3) . ?
C12 C11 1.422(3) . ?
C12 C6 1.408(3) . ?
N3 C11 1.322(3) . ?
N3 C10 1.382(3) . ?
C6 C5 1.406(3) . ?
C6 C7 1.439(3) . ?
C3 C2 1.484(3) . ?
C3 C4 1.401(3) . ?
C2 C1 1.499(3) . ?
C10 C9 1.378(3) . ?
C10 C25 1.471(3) . ?
C5 H5 0.9500 . ?
C5 C4 1.378(3) . ?
C9 H11 0.9500 . ?
C25 C30 1.384(4) . ?
C25 C26 1.402(3) . ?
C4 H4 0.9500 . ?
C8 H10 0.9500 . ?
C8 C7 1.339(3) . ?
C13 C14 1.389(4) . ?
C13 C18 1.418(4) . ?
C30 H18 0.9500 . ?
C30 C29 1.393(3) . ?
C1 H1A 0.9800 . ?
C1 H1B 0.9800 . ?
C1 H1C 0.9800 . ?
C7 H9 0.9500 . ?
C15 H21 0.9500 . ?
C15 C16 1.374(5) . ?
C15 C14 1.416(4) . ?
C16 H22 0.9500 . ?
C16 C17 1.360(5) . ?
C26 H14 0.9500 . ?
C26 C27 1.390(4) . ?
C17 H23 0.9500 . ?
C17 C18 1.394(4) . ?
C14 C19 1.508(4) . ?
C22 H25 1.0000 . ?
C22 C18 1.508(4) . ?
C22 C23 1.533(4) . ?
C22 C24 1.537(4) . ?
C29 H17 0.9500 . ?
C29 C28 1.376(5) . ?
C19 H28 1.0000 . ?
C19 C21 1.533(4) . ?
C19 C20 1.525(4) . ?
C21 H30A 0.9800 . ?
C21 H30B 0.9800 . ?
C21 H30C 0.9800 . ?
C28 H16 0.9500 . ?
C28 C27 1.377(5) . ?
C27 H15 0.9500 . ?
C23 H26A 0.9800 . ?
C23 H26B 0.9800 . ?
C23 H26C 0.9800 . ?
C20 H29A 0.9800 . ?
C20 H29B 0.9800 . ?
C20 H29C 0.9800 . ?
C24 H27A 0.9800 . ?
C24 H27B 0.9800 . ?
C24 H27C 0.9800 . ?
O1 C31 1.232(3) . ?
C31 H31 0.9500 . ?
C31 N5 1.319(3) . ?
N5 C32 1.457(4) . ?
N5 C33 1.454(5) . ?
C32 H32A 0.9800 . ?
C32 H32B 0.9800 . ?
C32 H32C 0.9800 . ?
C33 H33A 0.9800 . ?
C33 H33B 0.9800 . ?
C33 H33C 0.9800 . ?

loop_
_geom_torsion_atom_site_label_1
_geom_torsion_atom_site_label_2
_geom_torsion_atom_site_label_3
_geom_torsion_atom_site_label_4
_geom_torsion
_geom_torsion_site_symmetry_1
_geom_torsion_site_symmetry_2
_geom_torsion_site_symmetry_3
_geom_torsion_site_symmetry_4
_geom_torsion_publ_flag
Ni1 N2 C12 C11 -2.3(2) . . . . ?
Ni1 N2 C12 C6 177.73(15) . . . . ?
Ni1 N2 C3 C2 5.0(2) . . . . ?
Ni1 N2 C3 C4 -176.43(16) . . . . ?
Ni1 N1 C2 C3 -4.3(3) . . . . ?
Ni1 N1 C2 C1 177.1(2) . . . . ?
Ni1 N1 C13 C14 86.5(2) . . . . ?
Ni1 N1 C13 C18 -92.3(2) . . . . ?
Ni1 O1 C31 N5 177.8(2) . . . . ?
N4 C8 C7 C6 -0.3(4) . . . . ?
N2 C12 C11 N4 -178.17(17) . . . . ?
N2 C12 C11 N3 2.1(3) . . . . ?
N2 C12 C6 C5 -1.5(3) . . . . ?
N2 C12 C6 C7 177.86(19) . . . . ?
N2 C3 C2 N1 -0.1(3) . . . . ?
N2 C3 C2 C1 178.5(2) . . . . ?
N2 C3 C4 C5 -1.2(3) . . . . ?
N1 C13 C14 C15 178.6(2) . . . . ?
N1 C13 C14 C19 -1.3(3) . . . . ?
N1 C13 C18 C17 -178.8(2) . . . . ?
N1 C13 C18 C22 2.3(3) . . . . ?
C12 N2 C3 C2 -177.16(18) . . . . ?
C12 N2 C3 C4 1.4(3) . . . . ?
C12 C6 C5 C4 1.7(3) . . . . ?
C12 C6 C7 C8 1.4(3) . . . . ?
N3 C10 C9 N4 0.4(2) . . . . ?
N3 C10 C25 C30 8.0(3) . . . . ?
N3 C10 C25 C26 -176.1(2) . . . . ?
C11 N4 C9 C10 -0.3(2) . . . . ?
C11 N4 C8 C7 -0.1(3) . . . . ?
C11 C12 C6 C5 178.51(19) . . . . ?
C11 C12 C6 C7 -2.1(3) . . . . ?
C11 N3 C10 C9 -0.3(2) . . . . ?
C11 N3 C10 C25 -177.49(19) . . . . ?
C6 C12 C11 N4 1.8(3) . . . . ?
C6 C12 C11 N3 -177.9(2) . . . . ?
C6 C5 C4 C3 -0.4(3) . . . . ?
C3 N2 C12 C11 179.95(18) . . . . ?
C3 N2 C12 C6 0.0(3) . . . . ?
C2 N1 C13 C14 -96.9(3) . . . . ?
C2 N1 C13 C18 84.4(3) . . . . ?
C2 C3 C4 C5 177.2(2) . . . . ?
C10 N3 C11 N4 0.1(2) . . . . ?
C10 N3 C11 C12 179.8(2) . . . . ?
C10 C25 C30 C29 174.0(2) . . . . ?
C10 C25 C26 C27 -173.8(2) . . . . ?
C5 C6 C7 C8 -179.3(2) . . . . ?
C9 N4 C11 C12 -179.61(18) . . . . ?
C9 N4 C11 N3 0.2(2) . . . . ?
C9 N4 C8 C7 178.5(2) . . . . ?
C9 C10 C25 C30 -168.7(2) . . . . ?
C9 C10 C25 C26 7.2(4) . . . . ?
C25 C10 C9 N4 177.4(2) . . . . ?
C25 C30 C29 C28 0.2(4) . . . . ?
C25 C26 C27 C28 -0.7(5) . . . . ?
C4 C3 C2 N1 -178.6(2) . . . . ?
C4 C3 C2 C1 0.0(3) . . . . ?
C8 N4 C11 C12 -0.7(3) . . . . ?
C8 N4 C11 N3 179.07(19) . . . . ?
C8 N4 C9 C10 -179.1(2) . . . . ?
C13 N1 C2 C3 178.7(2) . . . . ?
C13 N1 C2 C1 0.1(4) . . . . ?
C13 C14 C19 C21 107.5(3) . . . . ?
C13 C14 C19 C20 -127.9(3) . . . . ?
C30 C25 C26 C27 2.1(4) . . . . ?
C30 C29 C28 C27 1.1(5) . . . . ?
C7 C6 C5 C4 -177.6(2) . . . . ?
C15 C16 C17 C18 -0.8(5) . . . . ?
C15 C14 C19 C21 -72.4(3) . . . . ?
C15 C14 C19 C20 52.2(3) . . . . ?
C16 C15 C14 C13 1.0(4) . . . . ?
C16 C15 C14 C19 -179.0(3) . . . . ?
C16 C17 C18 C13 -0.7(4) . . . . ?
C16 C17 C18 C22 178.2(3) . . . . ?
C26 C25 C30 C29 -1.8(4) . . . . ?
C14 C13 C18 C17 2.5(4) . . . . ?
C14 C13 C18 C22 -176.4(2) . . . . ?
C14 C15 C16 C17 0.6(5) . . . . ?
C29 C28 C27 C26 -0.9(5) . . . . ?
C18 C13 C14 C15 -2.7(3) . . . . ?
C18 C13 C14 C19 177.4(2) . . . . ?
C23 C22 C18 C13 115.5(3) . . . . ?
C23 C22 C18 C17 -63.4(3) . . . . ?
C24 C22 C18 C13 -120.3(3) . . . . ?
C24 C22 C18 C17 60.8(3) . . . . ?
O1 C31 N5 C32 -178.1(3) . . . . ?
O1 C31 N5 C33 6.8(5) . . . . ?

loop_
_smtbx_masks_void_nr
_smtbx_masks_void_average_x
_smtbx_masks_void_average_y
_smtbx_masks_void_average_z
_smtbx_masks_void_volume
_smtbx_masks_void_count_electrons
_smtbx_masks_void_content
1 0.500 0.500 0.000 54.9 8.3 '0.8 H2O'
2 0.500 0.000 0.500 54.9 8.3 '0.8 H2O'
